data_7000940
loop_
_publ_author_name
'Djukic, Jean-Pierre'
'Parkhomenko, Ksenia'
'Hijazi, Akram'
'Chemmi, Atika'
'Allouche, Lionel'
'Brelot, Lydia'
'Pfeffer, Michel'
'Ricard, Louis'
'Le Goff, Xavier-Fr\'ed\'eric'

_publ_section_title
;
 \m-Chlorido, \m-hydroxo-bridged dicarbonyl ruthenacycles: synthesis,
 structure and catalytic properties in hydrogen atom transfer
;
_journal_issue 15
_journal_name_full 'Dalton Transactions'
_journal_page_first 2695
_journal_page_last 2711
_journal_paper_doi 10.1039/b820426h
_journal_year 2009
_chemical_formula_moiety 'C36 H36 Cl2 N2 O4 Ru2'
_chemical_formula_sum 'C36 H36 Cl2 N2 O4 Ru2'
_chemical_formula_weight 833.71
_space_group_IT_number 14
_symmetry_cell_setting monoclinic
_symmetry_Int_Tables_number 14
_symmetry_space_group_name_Hall '-P 2ybc'
_symmetry_space_group_name_H-M 'P 1 21/c 1'
_atom_sites_solution_hydrogens geom
_atom_sites_solution_primary direct
_atom_sites_solution_secondary difmap
_audit_creation_method SHELXL-97
_cell_angle_alpha 90.00
_cell_angle_beta 96.247(2)
_cell_angle_gamma 90.00
_cell_formula_units_Z 4
_cell_length_a 10.5024(4)
_cell_length_b 17.3861(6)
_cell_length_c 19.4045(6)
_cell_measurement_reflns_used 12571
_cell_measurement_temperature 173(2)
_cell_measurement_theta_max 27.485
_cell_measurement_theta_min 0.998
_cell_volume 3522.1(2)
_computing_cell_refinement 'Denzo (Nonius B.V., 1998)'
_computing_data_collection 'Collect (Nonius B.V., 1998)'
_computing_data_reduction 'Denzo (Nonius B.V., 1998)'
_computing_molecular_graphics 'PLATON 98 (Spek, 1998)'
_computing_publication_material 'SHELXL-97 (Sheldrick, 1997)'
_computing_structure_refinement 'SHELXL-97 (Sheldrick, 1997)'
_computing_structure_solution 'SHELXS-97 (Sheldrick, 1997)'
_diffrn_ambient_temperature 173(2)
_diffrn_measured_fraction_theta_full 0.998
_diffrn_measured_fraction_theta_max 0.998
_diffrn_measurement_device_type KappaCCD
_diffrn_measurement_method 'phi and omega scans'
_diffrn_radiation_monochromator graphite
_diffrn_radiation_probe x-ray
_diffrn_radiation_type MoK\a
_diffrn_radiation_wavelength 0.71073
_diffrn_reflns_av_R_equivalents 0.0805
_diffrn_reflns_av_sigmaI/netI 0.0873
_diffrn_reflns_limit_h_max 11
_diffrn_reflns_limit_h_min -13
_diffrn_reflns_limit_k_max 22
_diffrn_reflns_limit_k_min -20
_diffrn_reflns_limit_l_max 25
_diffrn_reflns_limit_l_min -24
_diffrn_reflns_number 22098
_diffrn_reflns_theta_full 27.45
_diffrn_reflns_theta_max 27.45
_diffrn_reflns_theta_min 1.58
_diffrn_source 'fine-focus sealed tube'
_exptl_absorpt_coefficient_mu 1.050
_exptl_absorpt_correction_type none
_exptl_crystal_colour colorless
_exptl_crystal_density_diffrn 1.572
_exptl_crystal_density_method 'not measured'
_exptl_crystal_description prism
_exptl_crystal_F_000 1680
_exptl_crystal_recrystallization_method 'solvent diffusion'
_exptl_crystal_size_max 0.20
_exptl_crystal_size_mid 0.15
_exptl_crystal_size_min 0.10
_refine_diff_density_max 1.241
_refine_diff_density_min -1.617
_refine_diff_density_rms 0.406
_refine_ls_extinction_method none
_refine_ls_goodness_of_fit_ref 1.039
_refine_ls_hydrogen_treatment constr
_refine_ls_matrix_type full
_refine_ls_number_parameters 423
_refine_ls_number_reflns 8042
_refine_ls_number_restraints 0
_refine_ls_restrained_S_all 1.039
_refine_ls_R_factor_all 0.0927
_refine_ls_R_factor_gt 0.0485
_refine_ls_shift/su_max 0.000
_refine_ls_shift/su_mean 0.000
_refine_ls_structure_factor_coef Fsqd
_refine_ls_weighting_details 'calc w=1/[\s^2^(Fo^2^)+(0.0737P)^2^+0.0000P] where P=(Fo^2^+2Fc^2^)/3'
_refine_ls_weighting_scheme calc
_refine_ls_wR_factor_gt 0.1099
_refine_ls_wR_factor_ref 0.1443
_reflns_number_gt 5452
_reflns_number_total 8042
_reflns_threshold_expression I>2sigma(I)
_cod_data_source_file b820426h.txt
_cod_data_source_block 2a
_cod_original_sg_symbol_H-M 'P 21/c'
_cod_database_code 7000940

loop_
_symmetry_equiv_pos_as_xyz
'x, y, z'
'-x, y+1/2, -z+1/2'
'-x, -y, -z'
'x, -y-1/2, z-1/2'

loop_
_atom_site_label
_atom_site_type_symbol
_atom_site_fract_x
_atom_site_fract_y
_atom_site_fract_z
_atom_site_U_iso_or_equiv
_atom_site_adp_type
_atom_site_occupancy
_atom_site_symmetry_multiplicity
_atom_site_calc_flag
_atom_site_refinement_flags
_atom_site_disorder_assembly
_atom_site_disorder_group
C1 C 0.1393(5) 0.1506(3) 0.1372(3) 0.0328(12) Uani 1 1 d . . .
C2 C 0.3701(5) 0.1539(3) 0.1084(3) 0.0341(12) Uani 1 1 d . . .
C3 C 0.3049(4) 0.0177(3) 0.1599(2) 0.0255(10) Uani 1 1 d . . .
C4 C 0.2172(5) -0.0217(3) 0.1138(2) 0.0288(11) Uani 1 1 d . . .
H4 H 0.1448 0.0049 0.0920 0.035 Uiso 1 1 calc R . .
C5 C 0.2331(5) -0.0992(3) 0.0990(2) 0.0316(12) Uani 1 1 d . . .
C6 C 0.3400(5) -0.1378(3) 0.1296(3) 0.0329(12) Uani 1 1 d . . .
H6 H 0.3518 -0.1906 0.1193 0.039 Uiso 1 1 calc R . .
C7 C 0.4298(5) -0.1001(3) 0.1750(2) 0.0296(11) Uani 1 1 d . . .
H7 H 0.5033 -0.1270 0.1952 0.036 Uiso 1 1 calc R . .
C8 C 0.4128(5) -0.0225(3) 0.1913(2) 0.0246(10) Uani 1 1 d . . .
C9 C 0.1338(5) -0.1400(3) 0.0492(3) 0.0447(15) Uani 1 1 d . . .
H9A H 0.0492 -0.1347 0.0656 0.067 Uiso 1 1 calc R . .
H9B H 0.1558 -0.1947 0.0469 0.067 Uiso 1 1 calc R . .
H9C H 0.1324 -0.1171 0.0030 0.067 Uiso 1 1 calc R . .
C10 C 0.5027(4) 0.0201(3) 0.2410(2) 0.0250(10) Uani 1 1 d . . .
C11 C 0.6043(5) -0.0120(3) 0.2835(2) 0.0275(11) Uani 1 1 d . . .
H11 H 0.6230 -0.0652 0.2794 0.033 Uiso 1 1 calc R . .
C12 C 0.6784(4) 0.0322(3) 0.3317(2) 0.0275(11) Uani 1 1 d . A .
C13 C 0.6512(5) 0.1106(3) 0.3322(3) 0.0336(12) Uani 1 1 d . . .
H13 H 0.7021 0.1439 0.3627 0.040 Uiso 1 1 calc R . .
C14 C 0.5506(5) 0.1398(3) 0.2887(3) 0.0312(12) Uani 1 1 d . . .
H14 H 0.5343 0.1935 0.2897 0.037 Uiso 1 1 calc R . .
C15 C 0.7817(5) -0.0025(3) 0.3845(3) 0.0345(12) Uani 1 1 d . . .
C16 C 0.7997(17) -0.0924(10) 0.3725(10) 0.0595(18) Uani 0.50 1 d P A 1
H16A H 0.8073 -0.1020 0.3233 0.089 Uiso 0.50 1 calc PR A 1
H16B H 0.7255 -0.1202 0.3863 0.089 Uiso 0.50 1 calc PR A 1
H16C H 0.8775 -0.1101 0.4004 0.089 Uiso 0.50 1 calc PR A 1
C17 C 0.9129(14) 0.0347(8) 0.3757(7) 0.0595(18) Uani 0.50 1 d P A 1
H17A H 0.9772 0.0161 0.4122 0.089 Uiso 0.50 1 calc PR A 1
H17B H 0.9057 0.0908 0.3790 0.089 Uiso 0.50 1 calc PR A 1
H17C H 0.9387 0.0209 0.3303 0.089 Uiso 0.50 1 calc PR A 1
C18 C 0.7451(14) 0.0118(8) 0.4560(7) 0.0595(18) Uani 0.50 1 d P A 1
H18A H 0.6584 -0.0077 0.4591 0.089 Uiso 0.50 1 calc PR A 1
H18B H 0.7474 0.0672 0.4655 0.089 Uiso 0.50 1 calc PR A 1
H18C H 0.8055 -0.0147 0.4900 0.089 Uiso 0.50 1 calc PR A 1
C16B C 0.8358(16) -0.0721(10) 0.3631(10) 0.0595(18) Uani 0.50 1 d P A 2
H16D H 0.8855 -0.0965 0.4030 0.089 Uiso 0.50 1 calc PR A 2
H16E H 0.8922 -0.0612 0.3273 0.089 Uiso 0.50 1 calc PR A 2
H16F H 0.7672 -0.1069 0.3443 0.089 Uiso 0.50 1 calc PR A 2
C17B C 0.8840(14) 0.0535(8) 0.4108(7) 0.0595(18) Uani 0.50 1 d P A 2
H17D H 0.9401 0.0298 0.4486 0.089 Uiso 0.50 1 calc PR A 2
H17E H 0.8444 0.0997 0.4280 0.089 Uiso 0.50 1 calc PR A 2
H17F H 0.9345 0.0675 0.3731 0.089 Uiso 0.50 1 calc PR A 2
C18B C 0.7088(14) -0.0234(8) 0.4495(7) 0.0595(18) Uani 0.50 1 d P A 2
H18D H 0.6774 -0.0765 0.4451 0.089 Uiso 0.50 1 calc PR A 2
H18E H 0.6363 0.0116 0.4515 0.089 Uiso 0.50 1 calc PR A 2
H18F H 0.7677 -0.0184 0.4920 0.089 Uiso 0.50 1 calc PR A 2
C19 C 0.3519(5) 0.2211(3) 0.3990(3) 0.0338(12) Uani 1 1 d . . .
C20 C 0.1151(5) 0.2138(3) 0.4243(3) 0.0359(12) Uani 1 1 d . . .
C21 C 0.1845(4) 0.3504(3) 0.3596(2) 0.0243(10) Uani 1 1 d . . .
C22 C 0.2708(5) 0.3978(3) 0.3985(2) 0.0294(11) Uani 1 1 d . . .
H22 H 0.3397 0.3749 0.4271 0.035 Uiso 1 1 calc R . .
C23 C 0.2605(5) 0.4777(3) 0.3973(2) 0.0296(11) Uani 1 1 d . . .
C24 C 0.1572(5) 0.5102(3) 0.3569(2) 0.0326(12) Uani 1 1 d . . .
H24 H 0.1471 0.5645 0.3566 0.039 Uiso 1 1 calc R . .
C25 C 0.0690(5) 0.4657(3) 0.3172(2) 0.0291(11) Uani 1 1 d . . .
H25 H -0.0004 0.4894 0.2897 0.035 Uiso 1 1 calc R . .
C26 C 0.0813(4) 0.3856(3) 0.3172(2) 0.0240(10) Uani 1 1 d . . .
C27 C 0.3594(5) 0.5273(3) 0.4385(3) 0.0399(13) Uani 1 1 d . . .
H27A H 0.3397 0.5816 0.4292 0.060 Uiso 1 1 calc R . .
H27B H 0.4445 0.5154 0.4250 0.060 Uiso 1 1 calc R . .
H27C H 0.3581 0.5169 0.4881 0.060 Uiso 1 1 calc R . .
C28 C -0.0075(4) 0.3350(3) 0.2751(2) 0.0237(10) Uani 1 1 d . . .
C29 C -0.1098(5) 0.3601(3) 0.2281(2) 0.0265(11) Uani 1 1 d . . .
H29 H -0.1252 0.4136 0.2219 0.032 Uiso 1 1 calc R . .
C30 C -0.1886(4) 0.3078(3) 0.1905(2) 0.0241(10) Uani 1 1 d . . .
C31 C -0.1654(5) 0.2297(3) 0.2056(3) 0.0303(11) Uani 1 1 d . . .
H31 H -0.2213 0.1916 0.1841 0.036 Uiso 1 1 calc R . .
C32 C -0.0633(5) 0.2083(3) 0.2509(3) 0.0309(11) Uani 1 1 d . . .
H32 H -0.0493 0.1550 0.2595 0.037 Uiso 1 1 calc R . .
C33 C -0.2933(5) 0.3311(3) 0.1342(2) 0.0287(11) Uani 1 1 d . . .
C34 C -0.3037(5) 0.4184(3) 0.1256(3) 0.0386(13) Uani 1 1 d . . .
H34A H -0.3253 0.4415 0.1688 0.058 Uiso 1 1 calc R . .
H34B H -0.3707 0.4306 0.0880 0.058 Uiso 1 1 calc R . .
H34C H -0.2216 0.4390 0.1143 0.058 Uiso 1 1 calc R . .
C35 C -0.4221(5) 0.3005(3) 0.1518(3) 0.0417(13) Uani 1 1 d . . .
H35A H -0.4176 0.2445 0.1566 0.063 Uiso 1 1 calc R . .
H35B H -0.4890 0.3142 0.1146 0.063 Uiso 1 1 calc R . .
H35C H -0.4423 0.3234 0.1955 0.063 Uiso 1 1 calc R . .
C36 C -0.2629(6) 0.2955(3) 0.0655(3) 0.0455(14) Uani 1 1 d . . .
H36A H -0.1779 0.3124 0.0554 0.068 Uiso 1 1 calc R . .
H36B H -0.3273 0.3121 0.0281 0.068 Uiso 1 1 calc R . .
H36C H -0.2641 0.2393 0.0692 0.068 Uiso 1 1 calc R . .
N1 N 0.4747(4) 0.0959(2) 0.24505(19) 0.0242(8) Uani 1 1 d . . .
N2 N 0.0186(4) 0.2589(2) 0.28385(19) 0.0249(9) Uani 1 1 d . . .
O1 O 0.0445(4) 0.1631(2) 0.10452(19) 0.0463(10) Uani 1 1 d . . .
O2 O 0.4103(4) 0.1660(2) 0.05680(18) 0.0468(10) Uani 1 1 d . . .
O3 O 0.4470(4) 0.2147(2) 0.4338(2) 0.0516(11) Uani 1 1 d . . .
O4 O 0.0704(4) 0.2038(2) 0.4737(2) 0.0518(11) Uani 1 1 d . . .
Cl1 Cl 0.19787(11) 0.09761(7) 0.29483(6) 0.0287(3) Uani 1 1 d . . .
Cl2 Cl 0.30459(11) 0.26371(6) 0.24227(6) 0.0279(3) Uani 1 1 d . . .
Ru1 Ru 0.29805(4) 0.13088(2) 0.188289(19) 0.02429(12) Uani 1 1 d . . .
Ru2 Ru 0.19494(4) 0.23358(2) 0.344812(19) 0.02500(13) Uani 1 1 d . . .

loop_
_atom_site_aniso_label
_atom_site_aniso_U_11
_atom_site_aniso_U_22
_atom_site_aniso_U_33
_atom_site_aniso_U_23
_atom_site_aniso_U_13
_atom_site_aniso_U_12
C1 0.036(3) 0.033(3) 0.029(3) -0.001(2) 0.005(2) -0.003(2)
C2 0.037(3) 0.031(3) 0.033(3) -0.006(2) 0.000(2) -0.003(2)
C3 0.027(3) 0.024(3) 0.026(2) -0.002(2) 0.005(2) -0.005(2)
C4 0.027(3) 0.030(3) 0.029(2) -0.007(2) 0.003(2) -0.004(2)
C5 0.033(3) 0.034(3) 0.028(3) -0.008(2) 0.007(2) -0.010(2)
C6 0.041(3) 0.022(3) 0.037(3) -0.008(2) 0.010(2) -0.004(2)
C7 0.034(3) 0.024(3) 0.030(3) 0.000(2) 0.000(2) 0.003(2)
C8 0.031(3) 0.020(2) 0.023(2) -0.0005(19) 0.005(2) -0.001(2)
C9 0.039(3) 0.052(4) 0.043(3) -0.017(3) 0.000(3) -0.011(3)
C10 0.026(3) 0.025(3) 0.025(2) 0.001(2) 0.005(2) 0.001(2)
C11 0.031(3) 0.026(3) 0.026(2) 0.000(2) 0.004(2) 0.005(2)
C12 0.026(3) 0.030(3) 0.026(2) 0.000(2) 0.003(2) 0.000(2)
C13 0.030(3) 0.032(3) 0.037(3) -0.011(2) -0.002(2) -0.001(2)
C14 0.034(3) 0.024(3) 0.035(3) -0.004(2) 0.001(2) 0.000(2)
C15 0.037(3) 0.034(3) 0.031(3) -0.001(2) -0.006(2) 0.000(2)
C16 0.057(5) 0.060(5) 0.056(3) 0.004(4) -0.018(3) 0.003(3)
C17 0.057(5) 0.060(5) 0.056(3) 0.004(4) -0.018(3) 0.003(3)
C18 0.057(5) 0.060(5) 0.056(3) 0.004(4) -0.018(3) 0.003(3)
C16B 0.057(5) 0.060(5) 0.056(3) 0.004(4) -0.018(3) 0.003(3)
C17B 0.057(5) 0.060(5) 0.056(3) 0.004(4) -0.018(3) 0.003(3)
C18B 0.057(5) 0.060(5) 0.056(3) 0.004(4) -0.018(3) 0.003(3)
C19 0.043(3) 0.031(3) 0.027(3) -0.002(2) 0.004(2) 0.008(2)
C20 0.041(3) 0.032(3) 0.036(3) 0.007(2) 0.007(3) 0.009(2)
C21 0.031(3) 0.021(2) 0.022(2) 0.000(2) 0.006(2) 0.004(2)
C22 0.030(3) 0.031(3) 0.027(2) -0.001(2) 0.000(2) 0.006(2)
C23 0.031(3) 0.029(3) 0.029(3) -0.006(2) 0.003(2) 0.001(2)
C24 0.039(3) 0.025(3) 0.033(3) -0.004(2) 0.000(2) -0.002(2)
C25 0.033(3) 0.025(3) 0.029(3) 0.003(2) -0.001(2) 0.005(2)
C26 0.027(3) 0.024(3) 0.020(2) 0.003(2) 0.002(2) 0.002(2)
C27 0.033(3) 0.045(3) 0.039(3) -0.010(3) -0.006(2) 0.001(2)
C28 0.026(3) 0.023(2) 0.023(2) -0.001(2) 0.0060(19) -0.001(2)
C29 0.030(3) 0.022(2) 0.027(2) 0.004(2) 0.003(2) 0.001(2)
C30 0.026(3) 0.022(2) 0.025(2) -0.001(2) 0.005(2) 0.003(2)
C31 0.028(3) 0.023(3) 0.038(3) -0.003(2) 0.000(2) -0.002(2)
C32 0.030(3) 0.020(2) 0.042(3) 0.004(2) -0.001(2) 0.001(2)
C33 0.031(3) 0.029(3) 0.024(2) -0.003(2) -0.001(2) 0.002(2)
C34 0.040(3) 0.030(3) 0.042(3) 0.003(2) -0.010(3) 0.003(2)
C35 0.027(3) 0.047(3) 0.051(3) -0.001(3) 0.000(3) -0.003(2)
C36 0.056(4) 0.047(3) 0.032(3) -0.010(3) 0.001(3) 0.006(3)
N1 0.022(2) 0.026(2) 0.0247(19) -0.0030(18) 0.0009(17) 0.0006(17)
N2 0.026(2) 0.021(2) 0.027(2) 0.0007(17) 0.0005(18) 0.0008(17)
O1 0.035(2) 0.058(3) 0.043(2) 0.003(2) -0.0105(19) 0.0029(19)
O2 0.060(3) 0.053(2) 0.029(2) -0.0002(19) 0.0092(19) -0.009(2)
O3 0.044(3) 0.065(3) 0.042(2) -0.007(2) -0.013(2) 0.019(2)
O4 0.061(3) 0.054(2) 0.045(2) 0.012(2) 0.022(2) 0.009(2)
Cl1 0.0318(7) 0.0208(6) 0.0338(6) 0.0039(5) 0.0046(5) 0.0021(5)
Cl2 0.0316(7) 0.0219(6) 0.0304(6) -0.0002(5) 0.0050(5) -0.0011(5)
Ru1 0.0253(2) 0.0222(2) 0.0247(2) -0.00046(16) -0.00027(16) -0.00032(16)
Ru2 0.0269(2) 0.0232(2) 0.0243(2) 0.00252(16) 0.00031(16) 0.00409(16)

loop_
_atom_type_symbol
_atom_type_description
_atom_type_scat_dispersion_real
_atom_type_scat_dispersion_imag
_atom_type_scat_source
C C 0.0033 0.0016 'International Tables Vol C Tables 4.2.6.8 and 6.1.1.4'
H H 0.0000 0.0000 'International Tables Vol C Tables 4.2.6.8 and 6.1.1.4'
N N 0.0061 0.0033 'International Tables Vol C Tables 4.2.6.8 and 6.1.1.4'
O O 0.0106 0.0060 'International Tables Vol C Tables 4.2.6.8 and 6.1.1.4'
Cl Cl 0.1484 0.1585 'International Tables Vol C Tables 4.2.6.8 and 6.1.1.4'
Ru Ru -1.2594 0.8363 'International Tables Vol C Tables 4.2.6.8 and 6.1.1.4'

loop_
_geom_angle_atom_site_label_1
_geom_angle_atom_site_label_2
_geom_angle_atom_site_label_3
_geom_angle
_geom_angle_site_symmetry_1
_geom_angle_site_symmetry_3
_geom_angle_publ_flag
O1 C1 Ru1 178.0(5) . . ?
O2 C2 Ru1 176.6(5) . . ?
C4 C3 C8 118.4(4) . . ?
C4 C3 Ru1 127.3(4) . . ?
C8 C3 Ru1 114.2(3) . . ?
C5 C4 C3 121.6(5) . . ?
C5 C4 H4 119.2 . . ?
C3 C4 H4 119.2 . . ?
C6 C5 C4 119.4(4) . . ?
C6 C5 C9 121.0(5) . . ?
C4 C5 C9 119.7(5) . . ?
C7 C6 C5 120.6(4) . . ?
C7 C6 H6 119.7 . . ?
C5 C6 H6 119.7 . . ?
C6 C7 C8 120.3(5) . . ?
C6 C7 H7 119.8 . . ?
C8 C7 H7 119.8 . . ?
C7 C8 C3 119.7(4) . . ?
C7 C8 C10 122.9(4) . . ?
C3 C8 C10 117.4(4) . . ?
C5 C9 H9A 109.5 . . ?
C5 C9 H9B 109.5 . . ?
H9A C9 H9B 109.5 . . ?
C5 C9 H9C 109.5 . . ?
H9A C9 H9C 109.5 . . ?
H9B C9 H9C 109.5 . . ?
N1 C10 C11 120.8(4) . . ?
N1 C10 C8 113.6(4) . . ?
C11 C10 C8 125.6(4) . . ?
C12 C11 C10 121.0(4) . . ?
C12 C11 H11 119.5 . . ?
C10 C11 H11 119.5 . . ?
C11 C12 C13 116.7(4) . . ?
C11 C12 C15 122.5(4) . . ?
C13 C12 C15 120.8(4) . . ?
C14 C13 C12 120.0(4) . . ?
C14 C13 H13 120.0 . . ?
C12 C13 H13 120.0 . . ?
N1 C14 C13 122.9(4) . . ?
N1 C14 H14 118.6 . . ?
C13 C14 H14 118.6 . . ?
C16B C15 C17B 111.0(9) . . ?
C16B C15 C18 124.3(10) . . ?
C17B C15 C18 79.8(8) . . ?
C16B C15 C12 114.7(8) . . ?
C17B C15 C12 113.7(6) . . ?
C18 C15 C12 108.5(7) . . ?
C16B C15 C17 86.3(9) . . ?
C18 C15 C17 110.7(8) . . ?
C12 C15 C17 109.6(6) . . ?
C16B C15 C18B 106.2(9) . . ?
C17B C15 C18B 105.5(8) . . ?
C12 C15 C18B 104.7(6) . . ?
C17 C15 C18B 134.0(8) . . ?
C17B C15 C16 126.5(9) . . ?
C18 C15 C16 110.1(9) . . ?
C12 C15 C16 112.0(7) . . ?
C17 C15 C16 105.8(9) . . ?
C18B C15 C16 88.1(9) . . ?
C15 C16 H16A 109.5 . . ?
C15 C16 H16B 109.5 . . ?
C15 C16 H16C 109.5 . . ?
C15 C17 H17A 109.5 . . ?
C15 C17 H17B 109.5 . . ?
C15 C17 H17C 109.5 . . ?
C15 C18 H18A 109.5 . . ?
C15 C18 H18B 109.5 . . ?
C15 C18 H18C 109.5 . . ?
C15 C16B H16D 109.5 . . ?
C15 C16B H16E 109.5 . . ?
H16D C16B H16E 109.5 . . ?
C15 C16B H16F 109.5 . . ?
H16D C16B H16F 109.5 . . ?
H16E C16B H16F 109.5 . . ?
C15 C17B H17D 109.5 . . ?
C15 C17B H17E 109.5 . . ?
H17D C17B H17E 109.5 . . ?
C15 C17B H17F 109.5 . . ?
H17D C17B H17F 109.5 . . ?
H17E C17B H17F 109.5 . . ?
C15 C18B H18D 109.5 . . ?
C15 C18B H18E 109.5 . . ?
H18D C18B H18E 109.5 . . ?
C15 C18B H18F 109.5 . . ?
H18D C18B H18F 109.5 . . ?
H18E C18B H18F 109.5 . . ?
O3 C19 Ru2 178.0(5) . . ?
O4 C20 Ru2 177.2(5) . . ?
C22 C21 C26 118.0(4) . . ?
C22 C21 Ru2 128.4(3) . . ?
C26 C21 Ru2 113.1(3) . . ?
C21 C22 C23 122.5(4) . . ?
C21 C22 H22 118.7 . . ?
C23 C22 H22 118.7 . . ?
C24 C23 C22 118.0(4) . . ?
C24 C23 C27 121.1(4) . . ?
C22 C23 C27 120.8(4) . . ?
C25 C24 C23 121.6(5) . . ?
C25 C24 H24 119.2 . . ?
C23 C24 H24 119.2 . . ?
C24 C25 C26 120.2(4) . . ?
C24 C25 H25 119.9 . . ?
C26 C25 H25 119.9 . . ?
C25 C26 C21 119.5(4) . . ?
C25 C26 C28 123.0(4) . . ?
C21 C26 C28 117.5(4) . . ?
C23 C27 H27A 109.5 . . ?
C23 C27 H27B 109.5 . . ?
H27A C27 H27B 109.5 . . ?
C23 C27 H27C 109.5 . . ?
H27A C27 H27C 109.5 . . ?
H27B C27 H27C 109.5 . . ?
N2 C28 C29 121.0(4) . . ?
N2 C28 C26 114.0(4) . . ?
C29 C28 C26 124.9(4) . . ?
C30 C29 C28 120.7(4) . . ?
C30 C29 H29 119.7 . . ?
C28 C29 H29 119.7 . . ?
C29 C30 C31 116.5(4) . . ?
C29 C30 C33 123.3(4) . . ?
C31 C30 C33 120.2(4) . . ?
C32 C31 C30 120.3(4) . . ?
C32 C31 H31 119.8 . . ?
C30 C31 H31 119.8 . . ?
N2 C32 C31 123.1(4) . . ?
N2 C32 H32 118.4 . . ?
C31 C32 H32 118.4 . . ?
C30 C33 C35 109.6(4) . . ?
C30 C33 C34 112.4(4) . . ?
C35 C33 C34 108.4(4) . . ?
C30 C33 C36 108.3(4) . . ?
C35 C33 C36 109.1(4) . . ?
C34 C33 C36 108.9(4) . . ?
C33 C34 H34A 109.5 . . ?
C33 C34 H34B 109.5 . . ?
H34A C34 H34B 109.5 . . ?
C33 C34 H34C 109.5 . . ?
H34A C34 H34C 109.5 . . ?
H34B C34 H34C 109.5 . . ?
C33 C35 H35A 109.5 . . ?
C33 C35 H35B 109.5 . . ?
H35A C35 H35B 109.5 . . ?
C33 C35 H35C 109.5 . . ?
H35A C35 H35C 109.5 . . ?
H35B C35 H35C 109.5 . . ?
C33 C36 H36A 109.5 . . ?
C33 C36 H36B 109.5 . . ?
H36A C36 H36B 109.5 . . ?
C33 C36 H36C 109.5 . . ?
H36A C36 H36C 109.5 . . ?
H36B C36 H36C 109.5 . . ?
C14 N1 C10 118.4(4) . . ?
C14 N1 Ru1 125.9(3) . . ?
C10 N1 Ru1 115.3(3) . . ?
C32 N2 C28 117.9(4) . . ?
C32 N2 Ru2 127.0(3) . . ?
C28 N2 Ru2 115.0(3) . . ?
Ru1 Cl1 Ru2 97.12(4) . . ?
Ru2 Cl2 Ru1 98.40(4) . . ?
C2 Ru1 C1 86.5(2) . . ?
C2 Ru1 C3 87.3(2) . . ?
C1 Ru1 C3 95.1(2) . . ?
C2 Ru1 N1 94.71(19) . . ?
C1 Ru1 N1 174.04(18) . . ?
C3 Ru1 N1 79.12(16) . . ?
C2 Ru1 Cl1 178.77(16) . . ?
C1 Ru1 Cl1 92.84(16) . . ?
C3 Ru1 Cl1 91.76(13) . . ?
N1 Ru1 Cl1 85.85(11) . . ?
C2 Ru1 Cl2 98.91(16) . . ?
C1 Ru1 Cl2 91.94(16) . . ?
C3 Ru1 Cl2 170.89(13) . . ?
N1 Ru1 Cl2 93.64(10) . . ?
Cl1 Ru1 Cl2 82.14(4) . . ?
C20 Ru2 C19 87.8(2) . . ?
C20 Ru2 C21 91.8(2) . . ?
C19 Ru2 C21 95.3(2) . . ?
C20 Ru2 N2 93.16(19) . . ?
C19 Ru2 N2 174.72(18) . . ?
C21 Ru2 N2 79.44(16) . . ?
C20 Ru2 Cl2 177.83(17) . . ?
C19 Ru2 Cl2 91.03(16) . . ?
C21 Ru2 Cl2 86.51(13) . . ?
N2 Ru2 Cl2 87.83(11) . . ?
C20 Ru2 Cl1 99.71(16) . . ?
C19 Ru2 Cl1 93.45(15) . . ?
C21 Ru2 Cl1 165.79(13) . . ?
N2 Ru2 Cl1 91.50(10) . . ?
Cl2 Ru2 Cl1 82.19(4) . . ?

loop_
_geom_bond_atom_site_label_1
_geom_bond_atom_site_label_2
_geom_bond_distance
_geom_bond_site_symmetry_2
_geom_bond_publ_flag
C1 O1 1.142(6) . ?
C1 Ru1 1.876(5) . ?
C2 O2 1.149(6) . ?
C2 Ru1 1.841(6) . ?
C3 C4 1.392(6) . ?
C3 C8 1.412(6) . ?
C3 Ru1 2.046(5) . ?
C4 C5 1.391(7) . ?
C4 H4 0.9500 . ?
C5 C6 1.385(7) . ?
C5 C9 1.519(6) . ?
C6 C7 1.383(6) . ?
C6 H6 0.9500 . ?
C7 C8 1.402(6) . ?
C7 H7 0.9500 . ?
C8 C10 1.473(6) . ?
C9 H9A 0.9800 . ?
C9 H9B 0.9800 . ?
C9 H9C 0.9800 . ?
C10 N1 1.354(6) . ?
C10 C11 1.393(6) . ?
C11 C12 1.383(6) . ?
C11 H11 0.9500 . ?
C12 C13 1.392(7) . ?
C12 C15 1.533(6) . ?
C13 C14 1.376(7) . ?
C13 H13 0.9500 . ?
C14 N1 1.337(6) . ?
C14 H14 0.9500 . ?
C15 C16B 1.42(2) . ?
C15 C17B 1.498(15) . ?
C15 C18 1.500(15) . ?
C15 C17 1.548(16) . ?
C15 C18B 1.588(17) . ?
C15 C16 1.593(19) . ?
C16 H16A 0.9800 . ?
C16 H16B 0.9800 . ?
C16 H16C 0.9800 . ?
C17 H17A 0.9800 . ?
C17 H17B 0.9800 . ?
C17 H17C 0.9800 . ?
C18 H18A 0.9800 . ?
C18 H18B 0.9800 . ?
C18 H18C 0.9800 . ?
C16B H16D 0.9800 . ?
C16B H16E 0.9800 . ?
C16B H16F 0.9800 . ?
C17B H17D 0.9800 . ?
C17B H17E 0.9800 . ?
C17B H17F 0.9800 . ?
C18B H18D 0.9800 . ?
C18B H18E 0.9800 . ?
C18B H18F 0.9800 . ?
C19 O3 1.148(6) . ?
C19 Ru2 1.869(6) . ?
C20 O4 1.126(6) . ?
C20 Ru2 1.866(6) . ?
C21 C22 1.386(6) . ?
C21 C26 1.425(6) . ?
C21 Ru2 2.056(4) . ?
C22 C23 1.393(6) . ?
C22 H22 0.9500 . ?
C23 C24 1.387(6) . ?
C23 C27 1.510(6) . ?
C24 C25 1.377(6) . ?
C24 H24 0.9500 . ?
C25 C26 1.397(6) . ?
C25 H25 0.9500 . ?
C26 C28 1.466(6) . ?
C27 H27A 0.9800 . ?
C27 H27B 0.9800 . ?
C27 H27C 0.9800 . ?
C28 N2 1.357(6) . ?
C28 C29 1.402(6) . ?
C29 C30 1.382(6) . ?
C29 H29 0.9500 . ?
C30 C31 1.404(6) . ?
C30 C33 1.518(6) . ?
C31 C32 1.363(7) . ?
C31 H31 0.9500 . ?
C32 N2 1.343(6) . ?
C32 H32 0.9500 . ?
C33 C35 1.526(7) . ?
C33 C34 1.530(7) . ?
C33 C36 1.534(7) . ?
C34 H34A 0.9800 . ?
C34 H34B 0.9800 . ?
C34 H34C 0.9800 . ?
C35 H35A 0.9800 . ?
C35 H35B 0.9800 . ?
C35 H35C 0.9800 . ?
C36 H36A 0.9800 . ?
C36 H36B 0.9800 . ?
C36 H36C 0.9800 . ?
N1 Ru1 2.141(4) . ?
N2 Ru2 2.132(4) . ?
Cl1 Ru1 2.4878(12) . ?
Cl1 Ru2 2.5565(12) . ?
Cl2 Ru2 2.4614(12) . ?
Cl2 Ru1 2.5338(12) . ?

loop_
_geom_torsion_atom_site_label_1
_geom_torsion_atom_site_label_2
_geom_torsion_atom_site_label_3
_geom_torsion_atom_site_label_4
_geom_torsion
_geom_torsion_site_symmetry_1
_geom_torsion_site_symmetry_2
_geom_torsion_site_symmetry_3
_geom_torsion_site_symmetry_4
_geom_torsion_publ_flag
C8 C3 C4 C5 0.7(7) . . . . ?
Ru1 C3 C4 C5 -179.9(4) . . . . ?
C3 C4 C5 C6 -1.4(7) . . . . ?
C3 C4 C5 C9 179.1(4) . . . . ?
C4 C5 C6 C7 0.6(8) . . . . ?
C9 C5 C6 C7 -179.9(4) . . . . ?
C5 C6 C7 C8 0.8(8) . . . . ?
C6 C7 C8 C3 -1.4(7) . . . . ?
C6 C7 C8 C10 177.9(4) . . . . ?
C4 C3 C8 C7 0.7(7) . . . . ?
Ru1 C3 C8 C7 -178.8(4) . . . . ?
C4 C3 C8 C10 -178.7(4) . . . . ?
Ru1 C3 C8 C10 1.9(5) . . . . ?
C7 C8 C10 N1 174.9(4) . . . . ?
C3 C8 C10 N1 -5.8(6) . . . . ?
C7 C8 C10 C11 -8.3(7) . . . . ?
C3 C8 C10 C11 171.1(4) . . . . ?
N1 C10 C11 C12 0.8(7) . . . . ?
C8 C10 C11 C12 -175.8(4) . . . . ?
C10 C11 C12 C13 -3.8(7) . . . . ?
C10 C11 C12 C15 173.5(4) . . . . ?
C11 C12 C13 C14 3.2(7) . . . . ?
C15 C12 C13 C14 -174.2(5) . . . . ?
C12 C13 C14 N1 0.6(8) . . . . ?
C11 C12 C15 C16B 26.8(10) . . . . ?
C13 C12 C15 C16B -155.9(8) . . . . ?
C11 C12 C15 C17B 156.1(8) . . . . ?
C13 C12 C15 C17B -26.6(9) . . . . ?
C11 C12 C15 C18 -117.1(7) . . . . ?
C13 C12 C15 C18 60.1(8) . . . . ?
C11 C12 C15 C17 121.9(7) . . . . ?
C13 C12 C15 C17 -60.9(8) . . . . ?
C11 C12 C15 C18B -89.2(7) . . . . ?
C13 C12 C15 C18B 88.0(7) . . . . ?
C11 C12 C15 C16 4.7(9) . . . . ?
C13 C12 C15 C16 -178.0(8) . . . . ?
C26 C21 C22 C23 -0.3(7) . . . . ?
Ru2 C21 C22 C23 171.7(4) . . . . ?
C21 C22 C23 C24 1.9(8) . . . . ?
C21 C22 C23 C27 -177.8(5) . . . . ?
C22 C23 C24 C25 -2.1(8) . . . . ?
C27 C23 C24 C25 177.7(5) . . . . ?
C23 C24 C25 C26 0.6(8) . . . . ?
C24 C25 C26 C21 1.1(7) . . . . ?
C24 C25 C26 C28 -178.7(4) . . . . ?
C22 C21 C26 C25 -1.2(7) . . . . ?
Ru2 C21 C26 C25 -174.4(4) . . . . ?
C22 C21 C26 C28 178.6(4) . . . . ?
Ru2 C21 C26 C28 5.4(5) . . . . ?
C25 C26 C28 N2 -178.2(4) . . . . ?
C21 C26 C28 N2 2.0(6) . . . . ?
C25 C26 C28 C29 3.2(7) . . . . ?
C21 C26 C28 C29 -176.5(4) . . . . ?
N2 C28 C29 C30 1.5(7) . . . . ?
C26 C28 C29 C30 179.9(4) . . . . ?
C28 C29 C30 C31 4.1(7) . . . . ?
C28 C29 C30 C33 -174.3(4) . . . . ?
C29 C30 C31 C32 -5.3(7) . . . . ?
C33 C30 C31 C32 173.2(5) . . . . ?
C30 C31 C32 N2 0.9(8) . . . . ?
C29 C30 C33 C35 -122.3(5) . . . . ?
C31 C30 C33 C35 59.4(6) . . . . ?
C29 C30 C33 C34 -1.6(6) . . . . ?
C31 C30 C33 C34 -180.0(4) . . . . ?
C29 C30 C33 C36 118.7(5) . . . . ?
C31 C30 C33 C36 -59.6(6) . . . . ?
C13 C14 N1 C10 -3.7(7) . . . . ?
C13 C14 N1 Ru1 168.7(4) . . . . ?
C11 C10 N1 C14 3.0(7) . . . . ?
C8 C10 N1 C14 -180.0(4) . . . . ?
C11 C10 N1 Ru1 -170.2(3) . . . . ?
C8 C10 N1 Ru1 6.8(5) . . . . ?
C31 C32 N2 C28 4.8(7) . . . . ?
C31 C32 N2 Ru2 -171.1(4) . . . . ?
C29 C28 N2 C32 -5.9(7) . . . . ?
C26 C28 N2 C32 175.5(4) . . . . ?
C29 C28 N2 Ru2 170.4(3) . . . . ?
C26 C28 N2 Ru2 -8.2(5) . . . . ?
C4 C3 Ru1 C2 -82.7(4) . . . . ?
C8 C3 Ru1 C2 96.7(4) . . . . ?
C4 C3 Ru1 C1 3.5(4) . . . . ?
C8 C3 Ru1 C1 -177.1(4) . . . . ?
C4 C3 Ru1 N1 -178.1(4) . . . . ?
C8 C3 Ru1 N1 1.3(3) . . . . ?
C4 C3 Ru1 Cl1 96.5(4) . . . . ?
C8 C3 Ru1 Cl1 -84.1(3) . . . . ?
C14 N1 Ru1 C2 96.4(4) . . . . ?
C10 N1 Ru1 C2 -91.0(3) . . . . ?
C14 N1 Ru1 C3 -177.3(4) . . . . ?
C10 N1 Ru1 C3 -4.7(3) . . . . ?
C14 N1 Ru1 Cl1 -84.7(4) . . . . ?
C10 N1 Ru1 Cl1 87.9(3) . . . . ?
C14 N1 Ru1 Cl2 -2.9(4) . . . . ?
C10 N1 Ru1 Cl2 169.8(3) . . . . ?
Ru2 Cl1 Ru1 C1 -88.73(16) . . . . ?
Ru2 Cl1 Ru1 C3 176.05(13) . . . . ?
Ru2 Cl1 Ru1 N1 97.10(11) . . . . ?
Ru2 Cl1 Ru1 Cl2 2.84(4) . . . . ?
Ru2 Cl2 Ru1 C2 176.39(16) . . . . ?
Ru2 Cl2 Ru1 C1 89.65(16) . . . . ?
Ru2 Cl2 Ru1 N1 -88.25(11) . . . . ?
Ru2 Cl2 Ru1 Cl1 -2.96(4) . . . . ?
C22 C21 Ru2 C20 87.5(5) . . . . ?
C26 C21 Ru2 C20 -100.1(4) . . . . ?
C22 C21 Ru2 C19 -0.4(5) . . . . ?
C26 C21 Ru2 C19 171.9(4) . . . . ?
C22 C21 Ru2 N2 -179.6(5) . . . . ?
C26 C21 Ru2 N2 -7.2(3) . . . . ?
C22 C21 Ru2 Cl2 -91.1(4) . . . . ?
C26 C21 Ru2 Cl2 81.2(3) . . . . ?
C22 C21 Ru2 Cl1 -128.5(5) . . . . ?
C26 C21 Ru2 Cl1 43.9(8) . . . . ?
C32 N2 Ru2 C20 -84.1(4) . . . . ?
C28 N2 Ru2 C20 99.9(3) . . . . ?
C32 N2 Ru2 C21 -175.3(4) . . . . ?
C28 N2 Ru2 C21 8.7(3) . . . . ?
C32 N2 Ru2 Cl2 97.8(4) . . . . ?
C28 N2 Ru2 Cl2 -78.1(3) . . . . ?
C32 N2 Ru2 Cl1 15.7(4) . . . . ?
C28 N2 Ru2 Cl1 -160.2(3) . . . . ?
Ru1 Cl2 Ru2 C19 96.22(15) . . . . ?
Ru1 Cl2 Ru2 C21 -168.49(13) . . . . ?
Ru1 Cl2 Ru2 N2 -88.94(10) . . . . ?
Ru1 Cl2 Ru2 Cl1 2.88(4) . . . . ?
Ru1 Cl1 Ru2 C20 178.14(17) . . . . ?
Ru1 Cl1 Ru2 C19 -93.49(16) . . . . ?
Ru1 Cl1 Ru2 C21 34.7(6) . . . . ?
Ru1 Cl1 Ru2 N2 84.68(11) . . . . ?
Ru1 Cl1 Ru2 Cl2 -2.92(4) . . . . ?
